data_7209775
loop_
_publ_author_name
'Zhang, Guangju'
'Hu, Hailiang'
'Li, Hao'
'Zhao, Fangfang'
'Liu, Yang'
'He, Xiaodie'
'Huang, Hui'
'Xu, Yan'
'Wei, Ying'
'Kang, Zhenhui'

_publ_section_title
;
 Homochiral metal--organic porous materials for enantioselective
 recognition and electrocatalysis
;
_journal_issue 17
_journal_name_full CrystEngComm
_journal_page_first 3288
_journal_paper_doi 10.1039/c3ce40162f
_journal_volume 15
_journal_year 2013
_chemical_formula_moiety 'Co2 F2, 2(C10H8N2)(C4H4O6),7(O)'
_chemical_formula_sum 'C24 H20 Co2 F2 N4 O13'
_chemical_formula_weight 728.30
_chemical_name_systematic
;
?
;
_space_group_IT_number 5
_symmetry_cell_setting monoclinic
_symmetry_space_group_name_Hall 'C 2y'
_symmetry_space_group_name_H-M 'C 1 2 1'
_atom_sites_solution_hydrogens geom
_atom_sites_solution_primary direct
_atom_sites_solution_secondary difmap
_audit_creation_method SHELXL-97
_cell_angle_alpha 90.00
_cell_angle_beta 97.668(9)
_cell_angle_gamma 90.00
_cell_formula_units_Z 2
_cell_length_a 17.857(10)
_cell_length_b 7.324(4)
_cell_length_c 11.409(6)
_cell_measurement_reflns_used 4126
_cell_measurement_temperature 150(2)
_cell_measurement_theta_max 25.49
_cell_measurement_theta_min 1.80
_cell_volume 1478.8(14)
_computing_cell_refinement 'SMART (Bruker, 2001)'
_computing_data_collection 'SMART (Bruker, 2001)'
_computing_data_reduction 'SAINT (Bruker, 2001)'
_computing_molecular_graphics 'SHELXTL-PLUS (Sheldrick, 1990)'
_computing_publication_material 'SHELXL-97 (Sheldrick, 1997)'
_computing_structure_refinement 'SHELXL-97 (Sheldrick, 1997)'
_computing_structure_solution 'SHELXS-97 (Sheldrick, 1990)'
_diffrn_ambient_temperature 150(2)
_diffrn_measured_fraction_theta_full 0.994
_diffrn_measured_fraction_theta_max 0.994
_diffrn_measurement_device_type 'Bruker APEX CCD area-detector'
_diffrn_measurement_method 'phi and omega scans'
_diffrn_radiation_monochromator graphite
_diffrn_radiation_source 'fine-focus sealed tube'
_diffrn_radiation_type MoK\a
_diffrn_radiation_wavelength 0.71073
_diffrn_reflns_av_R_equivalents 0.0394
_diffrn_reflns_av_sigmaI/netI 0.0590
_diffrn_reflns_limit_h_max 20
_diffrn_reflns_limit_h_min -21
_diffrn_reflns_limit_k_max 8
_diffrn_reflns_limit_k_min -5
_diffrn_reflns_limit_l_max 13
_diffrn_reflns_limit_l_min -13
_diffrn_reflns_number 4126
_diffrn_reflns_theta_full 25.49
_diffrn_reflns_theta_max 25.49
_diffrn_reflns_theta_min 1.80
_exptl_absorpt_coefficient_mu 1.205
_exptl_absorpt_correction_T_max 0.8689
_exptl_absorpt_correction_T_min 0.8305
_exptl_absorpt_correction_type multi-scan
_exptl_absorpt_process_details 'SADABS(Sheldrick, 1996)'
_exptl_crystal_colour purple
_exptl_crystal_density_diffrn 1.636
_exptl_crystal_density_method 'not measured'
_exptl_crystal_description block
_exptl_crystal_F_000 736
_exptl_crystal_size_max 0.16
_exptl_crystal_size_mid 0.14
_exptl_crystal_size_min 0.12
_refine_diff_density_max 1.444
_refine_diff_density_min -0.502
_refine_diff_density_rms 0.133
_refine_ls_abs_structure_details 'Flack H D (1983), Acta Cryst. A39, 876-881'
_refine_ls_abs_structure_Flack 0.03(4)
_refine_ls_extinction_method none
_refine_ls_goodness_of_fit_ref 1.051
_refine_ls_hydrogen_treatment constr
_refine_ls_matrix_type full
_refine_ls_number_parameters 204
_refine_ls_number_reflns 2075
_refine_ls_number_restraints 43
_refine_ls_restrained_S_all 1.074
_refine_ls_R_factor_all 0.0618
_refine_ls_R_factor_gt 0.0527
_refine_ls_shift/su_max 0.000
_refine_ls_shift/su_mean 0.000
_refine_ls_structure_factor_coef Fsqd
_refine_ls_weighting_details 'calc w=1/[\s^2^(Fo^2^)+(0.1030P)^2^+2.3079P] where P=(Fo^2^+2Fc^2^)/3'
_refine_ls_weighting_scheme calc
_refine_ls_wR_factor_gt 0.1512
_refine_ls_wR_factor_ref 0.1585
_reflns_number_gt 1784
_reflns_number_total 2075
_reflns_threshold_expression >2sigma(I)
_cod_data_source_file c3ce40162f.txt
_cod_data_source_block D-1
_cod_depositor_comments
;
The following automatic conversions were performed:

'_symmetry_cell_setting' value 'Monoclinic' changed to 'monoclinic'
according to /home/saulius/struct/CIF-dictionaries/cif_core.dic
dictionary named 'cif_core.dic' version 2.4.2 from 2011-04-26.

Automatic conversion script
Id: cif_fix_values 1891 2012-01-12 08:04:46Z andrius 
;
_cod_original_sg_symbol_H-M C2
_cod_database_code 7209775

loop_
_symmetry_equiv_pos_as_xyz
'x, y, z'
'-x, y, -z'
'x+1/2, y+1/2, z'
'-x+1/2, y+1/2, -z'

loop_
_atom_site_label
_atom_site_type_symbol
_atom_site_fract_x
_atom_site_fract_y
_atom_site_fract_z
_atom_site_U_iso_or_equiv
_atom_site_adp_type
_atom_site_occupancy
_atom_site_symmetry_multiplicity
_atom_site_calc_flag
_atom_site_refinement_flags
Co1 Co 0.25096(5) 0.8462(2) 0.49690(7) 0.0109(3) Uani 1 1 d .
O1 O 0.3652(3) 0.7502(9) 0.5110(4) 0.0197(11) Uani 1 1 d .
O2 O 0.3630(3) 0.4441(9) 0.5347(4) 0.0167(10) Uani 1 1 d .
O3 O 0.5100(3) 0.4460(8) 0.6312(4) 0.0269(11) Uani 1 1 d .
H3A H 0.4863 0.3533 0.6097 0.040 Uiso 1 1 calc R
N1 N 0.2506(3) 0.8495(16) 0.3095(4) 0.0152(11) Uani 1 1 d .
N2 N 0.2514(3) 0.8466(15) -0.3123(4) 0.0137(10) Uani 1 1 d .
C1 C 0.3136(3) 0.8005(10) -0.2380(6) 0.0216(16) Uani 1 1 d .
H1A H 0.3571 0.7685 -0.2698 0.026 Uiso 1 1 calc R
C2 C 0.3155(3) 0.7986(10) -0.1166(5) 0.0189(15) Uani 1 1 d U
H2A H 0.3598 0.7680 -0.0681 0.023 Uiso 1 1 calc R
C3 C 0.2499(3) 0.8433(16) -0.0668(5) 0.0140(13) Uani 1 1 d U
C4 C 0.1861(4) 0.8889(10) -0.1448(5) 0.0207(16) Uani 1 1 d .
H4A H 0.1416 0.9205 -0.1159 0.025 Uiso 1 1 calc R
C5 C 0.1888(4) 0.8872(10) -0.2650(5) 0.0218(17) Uani 1 1 d .
H5A H 0.1451 0.9155 -0.3155 0.026 Uiso 1 1 calc R
C6 C 0.1900(3) 0.7911(11) 0.2343(6) 0.0208(15) Uani 1 1 d .
H6A H 0.1481 0.7488 0.2668 0.025 Uiso 1 1 calc R
C7 C 0.1865(3) 0.7904(10) 0.1143(5) 0.0185(14) Uani 1 1 d .
H7A H 0.1424 0.7548 0.0671 0.022 Uiso 1 1 calc R
C8 C 0.2499(3) 0.8436(17) 0.0627(5) 0.0155(13) Uani 1 1 d .
C9 C 0.3136(4) 0.9031(10) 0.1404(5) 0.0187(16) Uani 1 1 d .
H9A H 0.3570 0.9419 0.1108 0.022 Uiso 1 1 calc R
C10 C 0.3106(4) 0.9028(10) 0.2603(5) 0.0182(15) Uani 1 1 d .
H10A H 0.3530 0.9421 0.3100 0.022 Uiso 1 1 calc R
C11 C 0.3954(3) 0.5944(13) 0.5325(4) 0.0136(11) Uani 1 1 d U
C12 C 0.4823(3) 0.5935(14) 0.5593(5) 0.0165(11) Uani 1 1 d .
H12A H 0.4978 0.7065 0.6018 0.020 Uiso 1 1 calc R
F1 F 0.29671(16) 1.0965(8) 0.5106(3) 0.0152(6) Uani 1 1 d .
O2W O 0.4475(3) 1.0886(14) 0.5808(6) 0.0573(16) Uani 1 1 d U
O1W O 0.4991(6) 0.580(3) 0.1303(9) 0.137(4) Uani 1 1 d U
O3W O 0.5000 0.219(3) 0.0000 0.146(7) Uani 1 2 d SU
O4W O 0.4986(8) 0.011(2) -0.1622(13) 0.157(6) Uani 1 1 d U

loop_
_atom_site_aniso_label
_atom_site_aniso_U_11
_atom_site_aniso_U_22
_atom_site_aniso_U_33
_atom_site_aniso_U_23
_atom_site_aniso_U_13
_atom_site_aniso_U_12
Co1 0.0126(4) 0.0117(4) 0.0087(4) 0.0000(3) 0.0023(2) -0.0003(3)
O1 0.015(2) 0.022(3) 0.023(2) 0.000(2) 0.0057(19) -0.003(2)
O2 0.013(2) 0.018(3) 0.019(2) -0.002(2) 0.0016(17) -0.006(2)
O3 0.023(2) 0.026(3) 0.030(3) 0.011(2) -0.0021(19) 0.000(2)
N1 0.018(3) 0.018(3) 0.010(2) -0.003(5) 0.0031(19) -0.001(4)
N2 0.013(2) 0.014(3) 0.014(2) 0.001(4) -0.0008(18) -0.003(4)
C1 0.018(3) 0.028(4) 0.019(3) 0.004(3) 0.003(2) 0.003(3)
C2 0.016(3) 0.025(4) 0.015(3) 0.000(3) 0.000(2) 0.008(3)
C3 0.015(2) 0.013(2) 0.0134(18) 0.002(2) 0.0022(16) 0.0013(19)
C4 0.025(3) 0.024(4) 0.015(3) -0.001(3) 0.007(2) 0.006(3)
C5 0.022(3) 0.031(5) 0.011(3) 0.003(3) 0.000(2) 0.007(3)
C6 0.016(3) 0.027(4) 0.021(3) -0.002(3) 0.006(2) -0.008(3)
C7 0.016(3) 0.023(4) 0.017(3) -0.001(3) 0.002(2) -0.002(3)
C8 0.018(3) 0.019(4) 0.009(3) -0.001(3) 0.002(2) 0.000(3)
C9 0.019(3) 0.025(4) 0.013(3) 0.002(3) 0.004(2) -0.006(3)
C10 0.020(3) 0.019(4) 0.014(3) 0.001(3) -0.002(2) -0.001(3)
C11 0.014(2) 0.019(3) 0.009(2) -0.001(3) 0.0041(19) 0.006(4)
C12 0.018(3) 0.018(3) 0.013(3) -0.003(3) 0.001(2) -0.007(4)
F1 0.0175(15) 0.0119(15) 0.0167(14) -0.0014(19) 0.0035(11) -0.001(2)
O2W 0.050(2) 0.055(2) 0.068(2) 0.002(2) 0.0108(17) 0.000(2)
O1W 0.107(6) 0.182(9) 0.125(7) 0.004(8) 0.029(5) -0.012(8)
O3W 0.117(9) 0.167(12) 0.150(10) 0.000 0.003(8) 0.000
O4W 0.112(7) 0.163(10) 0.194(9) 0.021(8) 0.012(7) -0.002(7)

loop_
_atom_type_symbol
_atom_type_description
_atom_type_scat_dispersion_real
_atom_type_scat_dispersion_imag
_atom_type_scat_source
C C 0.0033 0.0016 'International Tables Vol C Tables 4.2.6.8 and 6.1.1.4'
H H 0.0000 0.0000 'International Tables Vol C Tables 4.2.6.8 and 6.1.1.4'
N N 0.0061 0.0033 'International Tables Vol C Tables 4.2.6.8 and 6.1.1.4'
O O 0.0106 0.0060 'International Tables Vol C Tables 4.2.6.8 and 6.1.1.4'
F F 0.0171 0.0103 'International Tables Vol C Tables 4.2.6.8 and 6.1.1.4'
Co Co 0.3494 0.9721 'International Tables Vol C Tables 4.2.6.8 and 6.1.1.4'

loop_
_geom_angle_atom_site_label_1
_geom_angle_atom_site_label_2
_geom_angle_atom_site_label_3
_geom_angle
_geom_angle_site_symmetry_1
_geom_angle_site_symmetry_3
F1 Co1 F1 177.66(7) . 4_546
F1 Co1 N1 90.8(3) . .
F1 Co1 N1 91.3(3) 4_546 .
F1 Co1 O1 85.44(18) . .
F1 Co1 O1 95.6(2) 4_546 .
N1 Co1 O1 87.4(2) . .
F1 Co1 O2 94.3(2) . 4_556
F1 Co1 O2 84.84(19) 4_546 4_556
N1 Co1 O2 87.3(2) . 4_556
O1 Co1 O2 174.63(19) . 4_556
F1 Co1 N2 88.5(3) . 1_556
F1 Co1 N2 89.4(3) 4_546 1_556
N1 Co1 N2 179.3(6) . 1_556
O1 Co1 N2 92.8(2) . 1_556
O2 Co1 N2 92.6(2) 4_556 1_556
C11 O1 Co1 133.2(4) . .
C11 O2 Co1 136.5(5) . 4_546
C12 O3 H3A 109.5 . .
C10 N1 C6 116.3(5) . .
C10 N1 Co1 122.0(4) . .
C6 N1 Co1 121.6(4) . .
C5 N2 C1 117.7(5) . .
C5 N2 Co1 120.8(4) . 1_554
C1 N2 Co1 121.5(4) . 1_554
N2 C1 C2 122.8(6) . .
N2 C1 H1A 118.6 . .
C2 C1 H1A 118.6 . .
C1 C2 C3 119.5(5) . .
C1 C2 H2A 120.2 . .
C3 C2 H2A 120.2 . .
C4 C3 C2 116.9(5) . .
C4 C3 C8 122.1(5) . .
C2 C3 C8 121.0(5) . .
C5 C4 C3 120.1(6) . .
C5 C4 H4A 120.0 . .
C3 C4 H4A 120.0 . .
N2 C5 C4 123.0(6) . .
N2 C5 H5A 118.5 . .
C4 C5 H5A 118.5 . .
N1 C6 C7 124.2(6) . .
N1 C6 H6A 117.9 . .
C7 C6 H6A 117.9 . .
C6 C7 C8 119.4(6) . .
C6 C7 H7A 120.3 . .
C8 C7 H7A 120.3 . .
C7 C8 C9 116.7(5) . .
C7 C8 C3 121.9(5) . .
C9 C8 C3 121.3(5) . .
C10 C9 C8 119.2(5) . .
C10 C9 H9A 120.4 . .
C8 C9 H9A 120.4 . .
N1 C10 C9 124.0(6) . .
N1 C10 H10A 118.0 . .
C9 C10 H10A 118.0 . .
O2 C11 O1 127.6(5) . .
O2 C11 C12 116.8(7) . .
O1 C11 C12 115.7(7) . .
O3 C12 C11 112.7(6) . .
O3 C12 C12 110.6(4) . 2_656
C11 C12 C12 109.9(5) . 2_656
O3 C12 H12A 107.8 . .
C11 C12 H12A 107.8 . .
C12 C12 H12A 107.8 2_656 .
Co1 F1 Co1 131.41(15) . 4_556

loop_
_geom_bond_atom_site_label_1
_geom_bond_atom_site_label_2
_geom_bond_distance
_geom_bond_site_symmetry_2
Co1 F1 2.005(6) .
Co1 F1 2.014(6) 4_546
Co1 N1 2.138(5) .
Co1 O1 2.143(5) .
Co1 O2 2.143(5) 4_556
Co1 N2 2.175(5) 1_556
O1 C11 1.272(10) .
O2 C11 1.245(10) .
O2 Co1 2.143(5) 4_546
O3 C12 1.407(9) .
O3 H3A 0.8200 .
N1 C10 1.332(8) .
N1 C6 1.358(9) .
N2 C5 1.339(8) .
N2 C1 1.347(9) .
N2 Co1 2.175(5) 1_554
C1 C2 1.381(9) .
C1 H1A 0.9300 .
C2 C3 1.406(8) .
C2 H2A 0.9300 .
C3 C4 1.389(9) .
C3 C8 1.477(7) .
C4 C5 1.378(8) .
C4 H4A 0.9300 .
C5 H5A 0.9300 .
C6 C7 1.362(9) .
C6 H6A 0.9300 .
C7 C8 1.399(9) .
C7 H7A 0.9300 .
C8 C9 1.414(9) .
C9 C10 1.376(9) .
C9 H9A 0.9300 .
C10 H10A 0.9300 .
C11 C12 1.540(7) .
C12 C12 1.569(10) 2_656
C12 H12A 0.9800 .
F1 Co1 2.014(6) 4_556
